data_4314895
loop_
_publ_author_name
'Aur\'elie Guenet'
'Ernest Graf'
'Nathalie Kyritsakas'
'Mir Wais Hosseini'

_publ_contact_author
; Prof Mir Wais Hosseini
  Laboratoire de Chimie de Coordination Organique, 
  UMR CNRS 7140, Universit\'e de Strasbourg,
  F-67000 Strasbourg, France 
;
_publ_contact_author_email hosseini@unistra.fr
_publ_contact_author_fax '33 3 68 85 13 23'
_publ_contact_author_phone '33 3 68 85 13 25'
_publ_section_title
;
 Design and Synthesis of Sn-Porphyrin Based Molecular Gates
;
_journal_name_full 'Inorganic Chemistry'
_journal_page_first 1872
_journal_page_last 1883
_journal_paper_doi 10.1021/ic902265e
_journal_volume 49
_journal_year 2010
_chemical_formula_moiety '2(C68 H60 N4 O9 Sn), C7 H7'
_chemical_formula_sum 'C143 H127 N8 O18 Sn2'
_chemical_formula_weight 2482.91
_chemical_name_systematic
;
  ? 
;
_space_group_IT_number 2
_symmetry_cell_setting triclinic
_symmetry_space_group_name_Hall '-P 1'
_symmetry_space_group_name_H-M 'P -1'
_atom_sites_solution_hydrogens geom
_atom_sites_solution_primary direct
_atom_sites_solution_secondary difmap
_audit_creation_method SHELXL-97
_cell_angle_alpha 66.82(3)
_cell_angle_beta 69.99(3)
_cell_angle_gamma 75.08(3)
_cell_formula_units_Z 1
_cell_length_a 13.054(3)
_cell_length_b 15.356(3)
_cell_length_c 17.510(4)
_cell_measurement_reflns_used 9085
_cell_measurement_temperature 173(2)
_cell_measurement_theta_max 0.00
_cell_measurement_theta_min 0.00
_cell_volume 3001.1(14)
_computing_cell_refinement 'Bruker SMART'
_computing_data_collection 'Bruker SMART'
_computing_data_reduction 'Bruker SAINT'
_computing_molecular_graphics 'Bruker SHELXTL'
_computing_publication_material 'Bruker SHELXTL'
_computing_structure_refinement 'SHELXL-97 (Sheldrick, 1997)'
_computing_structure_solution 'SHELXS-97 (Sheldrick, 1990)'
_diffrn_ambient_temperature 173(2)
_diffrn_measured_fraction_theta_full 0.996
_diffrn_measured_fraction_theta_max 0.996
_diffrn_measurement_device_type 'CCD area detector'
_diffrn_measurement_method 'phi and omega scans'
_diffrn_radiation_monochromator graphite
_diffrn_radiation_source 'fine-focus sealed tube'
_diffrn_radiation_type MoK\a
_diffrn_radiation_wavelength 0.71073
_diffrn_reflns_av_R_equivalents 0.0329
_diffrn_reflns_av_sigmaI/netI 0.0542
_diffrn_reflns_limit_h_max 14
_diffrn_reflns_limit_h_min -16
_diffrn_reflns_limit_k_max 19
_diffrn_reflns_limit_k_min -19
_diffrn_reflns_limit_l_max 22
_diffrn_reflns_limit_l_min -22
_diffrn_reflns_number 37566
_diffrn_reflns_theta_full 27.27
_diffrn_reflns_theta_max 27.27
_diffrn_reflns_theta_min 2.37
_exptl_absorpt_coefficient_mu 0.489
_exptl_absorpt_correction_T_max 0.9807
_exptl_absorpt_correction_T_min 0.9302
_exptl_absorpt_correction_type multi-scan
_exptl_absorpt_process_details sadabs
_exptl_crystal_colour violet
_exptl_crystal_density_diffrn 1.374
_exptl_crystal_density_meas ?
_exptl_crystal_density_method 'not measured'
_exptl_crystal_description needdle
_exptl_crystal_F_000 1285
_exptl_crystal_size_max 0.15
_exptl_crystal_size_mid 0.05
_exptl_crystal_size_min 0.04
_refine_diff_density_max 1.393
_refine_diff_density_min -1.046
_refine_diff_density_rms 0.097
_refine_ls_extinction_method none
_refine_ls_goodness_of_fit_ref 1.134
_refine_ls_hydrogen_treatment constr
_refine_ls_matrix_type full
_refine_ls_number_parameters 741
_refine_ls_number_reflns 13392
_refine_ls_number_restraints 20
_refine_ls_restrained_S_all 1.169
_refine_ls_R_factor_all 0.0782
_refine_ls_R_factor_gt 0.0549
_refine_ls_shift/su_max 0.002
_refine_ls_shift/su_mean 0.000
_refine_ls_structure_factor_coef Fsqd
_refine_ls_weighting_details 'calc w=1/[\s^2^(Fo^2^)+(0.1000P)^2^+0.6005P] where P=(Fo^2^+2Fc^2^)/3'
_refine_ls_weighting_scheme calc
_refine_ls_wR_factor_gt 0.1590
_refine_ls_wR_factor_ref 0.1715
_reflns_number_gt 10040
_reflns_number_total 13392
_reflns_threshold_expression >2sigma(I)
_cod_data_source_file ic902265e_si_010_7.cif
_cod_data_source_block compound6
_cod_depositor_comments
;
The following automatic conversions were performed:

'_symmetry_cell_setting' value 'Triclinic' changed to 'triclinic'
according to the built-in table from CIF Core dictionary named
'cif_core.dic' version 2.4.1 from 2010-06-29.

Automatic conversion script
Id: cif_fix_values 1646 2011-03-28 12:23:43Z adriana 

The following automatic conversions were performed:

'_exptl_crystal_density_meas' value 'none' was changed to '?' - the
value is perceived as not measured.

Automatic conversion script
Id: cif_fix_values 3008 2015-01-20 13:52:24Z robertas 
;
_cod_database_code 4314895

loop_
_symmetry_equiv_pos_as_xyz
'x, y, z'
'-x, -y, -z'

loop_
_atom_site_label
_atom_site_type_symbol
_atom_site_fract_x
_atom_site_fract_y
_atom_site_fract_z
_atom_site_U_iso_or_equiv
_atom_site_adp_type
_atom_site_occupancy
_atom_site_symmetry_multiplicity
_atom_site_calc_flag
_atom_site_refinement_flags
_atom_site_disorder_assembly
_atom_site_disorder_group
Sn1 Sn 0.600525(19) 0.827148(17) 0.270009(16) 0.02470(10) Uani 1 1 d . . .
N1 N 0.6734(3) 0.6826(2) 0.2938(2) 0.0281(7) Uani 1 1 d . . .
N2 N 0.4480(2) 0.7876(2) 0.2888(2) 0.0268(7) Uani 1 1 d . . .
N3 N 0.5260(3) 0.9720(2) 0.2476(2) 0.0272(7) Uani 1 1 d . . .
N4 N 0.7532(2) 0.8674(2) 0.2481(2) 0.0267(7) Uani 1 1 d . . .
C1 C 0.7849(3) 0.6487(3) 0.2882(3) 0.0299(8) Uani 1 1 d . . .
C2 C 0.7998(3) 0.5457(3) 0.3083(3) 0.0347(9) Uani 1 1 d . . .
H2 H 0.8672 0.5036 0.3092 0.042 Uiso 1 1 calc R . .
C3 C 0.6989(3) 0.5205(3) 0.3258(3) 0.0355(9) Uani 1 1 d . . .
H3 H 0.6839 0.4574 0.3420 0.043 Uiso 1 1 calc R . .
C4 C 0.6192(3) 0.6061(3) 0.3154(2) 0.0292(8) Uani 1 1 d . . .
C5 C 0.5064(3) 0.6116(3) 0.3231(2) 0.0282(8) Uani 1 1 d . . .
C6 C 0.4287(3) 0.6952(3) 0.3091(2) 0.0288(8) Uani 1 1 d . . .
C7 C 0.3147(3) 0.7004(3) 0.3129(3) 0.0338(9) Uani 1 1 d . . .
H7 H 0.2789 0.6479 0.3250 0.041 Uiso 1 1 calc R . .
C8 C 0.2675(3) 0.7948(3) 0.2958(3) 0.0346(9) Uani 1 1 d . . .
H8 H 0.1936 0.8193 0.2934 0.042 Uiso 1 1 calc R . .
C9 C 0.3511(3) 0.8499(3) 0.2822(2) 0.0284(8) Uani 1 1 d . . .
C10 C 0.3354(3) 0.9503(3) 0.2658(2) 0.0281(8) Uani 1 1 d . . .
C11 C 0.4159(3) 1.0053(3) 0.2515(2) 0.0284(8) Uani 1 1 d . . .
C12 C 0.3986(3) 1.1062(3) 0.2384(3) 0.0339(9) Uani 1 1 d . . .
H12 H 0.3303 1.1473 0.2385 0.041 Uiso 1 1 calc R . .
C13 C 0.4965(3) 1.1326(3) 0.2257(3) 0.0346(9) Uani 1 1 d . . .
H13 H 0.5090 1.1953 0.2147 0.042 Uiso 1 1 calc R . .
C14 C 0.5786(3) 1.0478(3) 0.2320(2) 0.0281(8) Uani 1 1 d . . .
C15 C 0.6921(3) 1.0434(3) 0.2192(2) 0.0282(8) Uani 1 1 d . . .
C16 C 0.7728(3) 0.9599(3) 0.2262(2) 0.0268(8) Uani 1 1 d . . .
C17 C 0.8896(3) 0.9571(3) 0.2115(2) 0.0291(8) Uani 1 1 d . . .
H17 H 0.9261 1.0104 0.1954 0.035 Uiso 1 1 calc R . .
C18 C 0.9377(3) 0.8639(3) 0.2251(3) 0.0314(9) Uani 1 1 d . . .
H18 H 1.0137 0.8409 0.2206 0.038 Uiso 1 1 calc R . .
C19 C 0.8525(3) 0.8060(3) 0.2477(2) 0.0270(8) Uani 1 1 d . . .
C20 C 0.8676(3) 0.7057(3) 0.2657(3) 0.0299(8) Uani 1 1 d . . .
C21 C 0.4627(3) 0.5181(3) 0.3479(3) 0.0315(9) Uani 1 1 d . . .
C22 C 0.4938(4) 0.4686(3) 0.2900(3) 0.0436(11) Uani 1 1 d . . .
H22 H 0.5442 0.4916 0.2349 0.052 Uiso 1 1 calc R . .
C23 C 0.4497(4) 0.3839(3) 0.3141(4) 0.0517(12) Uani 1 1 d . . .
H23 H 0.4702 0.3502 0.2746 0.062 Uiso 1 1 calc R . .
C24 C 0.3779(4) 0.3493(3) 0.3935(4) 0.0525(13) Uani 1 1 d . . .
H24 H 0.3486 0.2923 0.4084 0.063 Uiso 1 1 calc R . .
C25 C 0.3474(4) 0.3981(3) 0.4528(3) 0.0494(12) Uani 1 1 d . . .
H25 H 0.2984 0.3739 0.5082 0.059 Uiso 1 1 calc R . .
C26 C 0.3894(4) 0.4821(3) 0.4299(3) 0.0399(10) Uani 1 1 d . . .
H26 H 0.3686 0.5154 0.4697 0.048 Uiso 1 1 calc R . .
C27 C 0.2196(3) 1.0017(3) 0.2679(3) 0.0303(8) Uani 1 1 d . . .
C28 C 0.1928(4) 1.0653(3) 0.1935(3) 0.0374(9) Uani 1 1 d . . .
H28 H 0.2477 1.0775 0.1398 0.045 Uiso 1 1 calc R . .
C29 C 0.0835(4) 1.1124(3) 0.1972(3) 0.0455(11) Uani 1 1 d . . .
H29 H 0.0650 1.1572 0.1464 0.055 Uiso 1 1 calc R . .
C30 C 0.0030(4) 1.0924(4) 0.2764(3) 0.0458(12) Uani 1 1 d . . .
H30 H -0.0705 1.1235 0.2790 0.055 Uiso 1 1 calc R . .
C31 C 0.0292(4) 1.0271(4) 0.3517(3) 0.0467(12) Uani 1 1 d . . .
H31 H -0.0262 1.0136 0.4052 0.056 Uiso 1 1 calc R . .
C32 C 0.1371(3) 0.9821(3) 0.3478(3) 0.0371(9) Uani 1 1 d . . .
H32 H 0.1555 0.9380 0.3988 0.045 Uiso 1 1 calc R . .
C33 C 0.7321(3) 1.1383(3) 0.1943(3) 0.0301(8) Uani 1 1 d . . .
C34 C 0.7041(3) 1.1855(3) 0.2539(3) 0.0354(9) Uani 1 1 d . . .
H34 H 0.6625 1.1570 0.3114 0.042 Uiso 1 1 calc R . .
C35 C 0.7370(4) 1.2754(3) 0.2293(3) 0.0460(11) Uani 1 1 d . . .
H35 H 0.7170 1.3075 0.2700 0.055 Uiso 1 1 calc R . .
C36 C 0.7983(5) 1.3165(3) 0.1463(4) 0.0598(15) Uani 1 1 d . . .
H36 H 0.8200 1.3772 0.1299 0.072 Uiso 1 1 calc R . .
C37 C 0.8291(5) 1.2697(3) 0.0853(3) 0.0603(15) Uani 1 1 d . . .
H37 H 0.8721 1.2981 0.0283 0.072 Uiso 1 1 calc R . .
C38 C 0.7950(4) 1.1798(3) 0.1103(3) 0.0449(11) Uani 1 1 d . . .
H38 H 0.8151 1.1475 0.0698 0.054 Uiso 1 1 calc R . .
C39 C 0.9855(3) 0.6562(3) 0.2558(3) 0.0351(9) Uani 1 1 d . . .
C40 C 1.0635(4) 0.6834(4) 0.1749(4) 0.0495(12) Uani 1 1 d . . .
H40 H 1.0417 0.7320 0.1270 0.059 Uiso 1 1 calc R . .
C41 C 1.1744(4) 0.6386(5) 0.1650(5) 0.0677(17) Uani 1 1 d . . .
H41 H 1.2270 0.6576 0.1105 0.081 Uiso 1 1 calc R . .
C42 C 1.2060(4) 0.5675(4) 0.2340(5) 0.0703(19) Uani 1 1 d . . .
H42 H 1.2801 0.5368 0.2271 0.084 Uiso 1 1 calc R . .
C43 C 1.1282(5) 0.5402(4) 0.3152(5) 0.0657(18) Uani 1 1 d . . .
H43 H 1.1503 0.4914 0.3628 0.079 Uiso 1 1 calc R . .
C44 C 1.0182(4) 0.5847(3) 0.3261(4) 0.0488(12) Uani 1 1 d . . .
H44 H 0.9663 0.5662 0.3810 0.059 Uiso 1 1 calc R . .
O1 O 0.5689(2) 0.8091(2) 0.39960(17) 0.0327(6) Uani 1 1 d . . .
C45 C 0.4633(3) 0.8140(3) 0.4511(2) 0.0299(8) Uani 1 1 d . . .
C46 C 0.4109(3) 0.9003(3) 0.4671(2) 0.0308(8) Uani 1 1 d . . .
H46 H 0.4500 0.9533 0.4445 0.037 Uiso 1 1 calc R . .
C47 C 0.3002(3) 0.9073(3) 0.5170(2) 0.0304(8) Uani 1 1 d . . .
C48 C 0.2419(3) 0.8301(3) 0.5497(3) 0.0329(9) Uani 1 1 d . . .
H48 H 0.1667 0.8359 0.5815 0.039 Uiso 1 1 calc R . .
C49 C 0.2942(3) 0.7446(3) 0.5355(3) 0.0337(9) Uani 1 1 d . . .
H49 H 0.2545 0.6919 0.5585 0.040 Uiso 1 1 calc R . .
C50 C 0.4052(3) 0.7352(3) 0.4876(3) 0.0331(9) Uani 1 1 d . . .
H50 H 0.4407 0.6758 0.4798 0.040 Uiso 1 1 calc R . .
O2 O 0.2423(2) 0.9879(2) 0.53663(19) 0.0395(7) Uani 1 1 d . . .
C51 C 0.3010(4) 1.0669(3) 0.5126(3) 0.0396(10) Uani 1 1 d . . .
H51A H 0.3279 1.0942 0.4490 0.047 Uiso 1 1 calc R . .
H51B H 0.3651 1.0448 0.5369 0.047 Uiso 1 1 calc R . .
C52 C 0.2213(4) 1.1408(3) 0.5484(3) 0.0400(10) Uani 1 1 d . . .
H52A H 0.1834 1.1096 0.6097 0.048 Uiso 1 1 calc R . .
H52B H 0.2619 1.1888 0.5454 0.048 Uiso 1 1 calc R . .
O3 O 0.1411(3) 1.1876(2) 0.4997(2) 0.0512(8) Uani 1 1 d . . .
C53 C 0.0620(4) 1.2577(4) 0.5311(3) 0.0512(12) Uani 1 1 d . . .
H53A H 0.0974 1.3140 0.5169 0.061 Uiso 1 1 calc R . .
H53B H 0.0343 1.2308 0.5947 0.061 Uiso 1 1 calc R A 4
C54 C -0.0318(5) 1.2882(5) 0.4919(4) 0.0690(16) Uani 1 1 d . . .
H54A H -0.0619 1.2301 0.5028 0.083 Uiso 1 1 calc R . .
H54B H -0.0903 1.3278 0.5226 0.083 Uiso 1 1 calc R . .
O4 O -0.0098(3) 1.3400(3) 0.4027(2) 0.0678(11) Uani 1 1 d . . .
C55 C 0.0520(6) 1.2836(5) 0.3480(3) 0.095 Uani 1 1 d D . .
C56 C 0.0163(10) 1.3244(7) 0.2641(5) 0.095 Uani 0.627(5) 1 d PD . .
O5 O 0.0559(6) 1.4148(5) 0.2099(4) 0.095 Uani 0.627(5) 1 d PD . .
C57 C -0.0007(8) 1.4671(6) 0.1393(4) 0.095 Uani 0.627(5) 1 d PD . .
C58 C 0.0287(7) 1.4066(7) 0.0813(5) 0.095 Uani 0.627(5) 1 d PD . .
C56A C 0.1018(13) 1.3191(10) 0.2550(6) 0.095 Uani 0.373(5) 1 d PD . .
O5A O 0.0131(9) 1.4066(9) 0.2243(6) 0.095 Uani 0.373(5) 1 d PD . .
C57A C 0.0961(14) 1.4618(8) 0.1417(6) 0.095 Uani 0.373(5) 1 d PD . .
C58A C 0.1550(13) 1.3708(10) 0.1104(5) 0.095 Uani 0.373(5) 1 d PD . .
O6 O 0.1396(4) 1.4147(3) 0.0253(3) 0.095 Uani 1 1 d D . .
C59 C 0.1758(6) 1.3668(5) -0.0337(4) 0.095 Uani 1 1 d D . .
H59A H 0.1301 1.3965 -0.0750 0.114 Uiso 1 1 calc R . .
H59B H 0.1605 1.3001 -0.0021 0.114 Uiso 1 1 calc R . .
C60 C 0.2865(6) 1.3635(5) -0.0818(4) 0.095 Uani 1 1 d . . .
H60A H 0.2975 1.3401 -0.1297 0.114 Uiso 1 1 calc R . .
H60B H 0.3083 1.4283 -0.1068 0.114 Uiso 1 1 calc R . .
O7 O 0.3501(5) 1.3019(4) -0.0269(3) 0.1080(19) Uani 1 1 d . . .
C61 C 0.4645(7) 1.2890(5) -0.0684(5) 0.099(3) Uani 1 1 d . . .
H61A H 0.5015 1.3360 -0.0655 0.119 Uiso 1 1 calc R . .
H61B H 0.4766 1.2977 -0.1298 0.119 Uiso 1 1 calc R . .
C62 C 0.5096(6) 1.1878(4) -0.0206(4) 0.0689(17) Uani 1 1 d . . .
H62A H 0.4951 1.1791 0.0410 0.083 Uiso 1 1 calc R . .
H62B H 0.4729 1.1412 -0.0245 0.083 Uiso 1 1 calc R . .
O8 O 0.6271(4) 1.1713(3) -0.0591(3) 0.0772(13) Uani 1 1 d . . .
C63 C 0.6829(5) 1.0802(4) -0.0218(3) 0.0535(13) Uani 1 1 d . . .
C64 C 0.6308(4) 1.0039(3) 0.0410(3) 0.0410(10) Uani 1 1 d . . .
H64 H 0.5527 1.0116 0.0602 0.049 Uiso 1 1 calc R . .
C65 C 0.6914(4) 0.9158(3) 0.0767(2) 0.0348(9) Uani 1 1 d . . .
C66 C 0.8068(4) 0.9033(4) 0.0447(3) 0.0513(13) Uani 1 1 d . . .
H66 H 0.8494 0.8434 0.0659 0.062 Uiso 1 1 calc R . .
C67 C 0.8584(5) 0.9827(5) -0.0203(3) 0.0629(17) Uani 1 1 d . . .
H67 H 0.9364 0.9760 -0.0412 0.076 Uiso 1 1 calc R . .
C68 C 0.7959(6) 1.0698(4) -0.0535(3) 0.0637(17) Uani 1 1 d . . .
H68 H 0.8309 1.1217 -0.0977 0.076 Uiso 1 1 calc R . .
O9 O 0.6369(2) 0.8438(2) 0.14069(17) 0.0335(6) Uani 1 1 d . . .
C69 C 0.5738(7) 0.5632(5) 0.9320(4) 0.083(2) Uani 1 1 d . . .
C70 C 0.6087(7) 0.4825(6) 0.9941(4) 0.087(2) Uani 1 1 d . . .
H70 H 0.6850 0.4687 0.9908 0.105 Uiso 1 1 calc R . .
C71 C 0.4584(7) 0.5784(6) 0.9404(5) 0.092(2) Uani 1 1 d . . .
H71 H 0.4281 0.6318 0.8997 0.110 Uiso 1 1 calc R . .
C72 C 0.6589(10) 0.6278(7) 0.8620(7) 0.064(3) Uani 0.50 1 d P . .
H72A H 0.6890 0.6565 0.8892 0.096 Uiso 0.50 1 calc PR . .
H72B H 0.6228 0.6785 0.8203 0.096 Uiso 0.50 1 calc PR . .
H72C H 0.7186 0.5892 0.8321 0.096 Uiso 0.50 1 calc PR . .

loop_
_atom_site_aniso_label
_atom_site_aniso_U_11
_atom_site_aniso_U_22
_atom_site_aniso_U_33
_atom_site_aniso_U_23
_atom_site_aniso_U_13
_atom_site_aniso_U_12
Sn1 0.01572(14) 0.02375(15) 0.03309(16) -0.01053(11) -0.00373(10) -0.00268(9)
N1 0.0205(16) 0.0249(16) 0.0371(17) -0.0109(14) -0.0063(14) -0.0013(13)
N2 0.0176(15) 0.0263(16) 0.0361(17) -0.0126(14) -0.0040(13) -0.0037(12)
N3 0.0186(15) 0.0273(17) 0.0340(17) -0.0117(14) -0.0031(13) -0.0039(13)
N4 0.0192(15) 0.0274(17) 0.0332(17) -0.0116(13) -0.0050(13) -0.0032(13)
C1 0.0208(19) 0.029(2) 0.039(2) -0.0131(17) -0.0084(17) 0.0018(15)
C2 0.026(2) 0.026(2) 0.055(3) -0.0135(18) -0.0173(19) 0.0008(16)
C3 0.028(2) 0.027(2) 0.051(2) -0.0122(18) -0.0117(19) -0.0027(17)
C4 0.025(2) 0.026(2) 0.034(2) -0.0098(16) -0.0065(16) -0.0034(16)
C5 0.0229(19) 0.029(2) 0.034(2) -0.0134(16) -0.0038(16) -0.0071(16)
C6 0.0211(19) 0.031(2) 0.034(2) -0.0116(16) -0.0043(16) -0.0066(16)
C7 0.023(2) 0.036(2) 0.047(2) -0.0151(19) -0.0107(18) -0.0073(17)
C8 0.024(2) 0.035(2) 0.049(2) -0.0157(19) -0.0127(18) -0.0046(17)
C9 0.0183(18) 0.031(2) 0.036(2) -0.0101(16) -0.0075(16) -0.0041(15)
C10 0.0180(18) 0.033(2) 0.0312(19) -0.0114(16) -0.0038(15) -0.0024(15)
C11 0.0207(18) 0.030(2) 0.033(2) -0.0127(16) -0.0061(16) 0.0005(15)
C12 0.023(2) 0.029(2) 0.049(2) -0.0176(18) -0.0074(18) 0.0018(16)
C13 0.027(2) 0.030(2) 0.051(2) -0.0182(19) -0.0122(19) -0.0014(17)
C14 0.026(2) 0.0237(19) 0.034(2) -0.0100(16) -0.0064(16) -0.0053(15)
C15 0.028(2) 0.0252(19) 0.0308(19) -0.0120(16) -0.0038(16) -0.0036(16)
C16 0.0205(18) 0.029(2) 0.0303(19) -0.0130(16) -0.0008(15) -0.0059(15)
C17 0.0206(19) 0.029(2) 0.038(2) -0.0154(17) -0.0018(16) -0.0051(15)
C18 0.0165(18) 0.038(2) 0.042(2) -0.0170(18) -0.0057(16) -0.0033(16)
C19 0.0170(17) 0.033(2) 0.0319(19) -0.0150(16) -0.0027(15) -0.0034(15)
C20 0.0208(19) 0.031(2) 0.039(2) -0.0151(17) -0.0084(17) 0.0013(16)
C21 0.024(2) 0.0239(19) 0.046(2) -0.0087(17) -0.0124(18) -0.0039(16)
C22 0.036(2) 0.035(2) 0.062(3) -0.020(2) -0.010(2) -0.0070(19)
C23 0.050(3) 0.034(2) 0.080(4) -0.026(2) -0.021(3) -0.005(2)
C24 0.049(3) 0.030(2) 0.077(4) -0.005(2) -0.025(3) -0.014(2)
C25 0.044(3) 0.039(3) 0.057(3) 0.002(2) -0.016(2) -0.019(2)
C26 0.036(2) 0.034(2) 0.045(2) -0.0054(19) -0.011(2) -0.0102(19)
C27 0.0206(19) 0.028(2) 0.043(2) -0.0145(17) -0.0079(17) -0.0017(15)
C28 0.031(2) 0.040(2) 0.043(2) -0.0163(19) -0.0100(19) -0.0035(18)
C29 0.042(3) 0.043(3) 0.063(3) -0.025(2) -0.029(2) 0.007(2)
C30 0.021(2) 0.054(3) 0.076(3) -0.040(3) -0.019(2) 0.009(2)
C31 0.021(2) 0.056(3) 0.067(3) -0.034(3) -0.003(2) -0.002(2)
C32 0.023(2) 0.040(2) 0.044(2) -0.0152(19) -0.0063(18) -0.0015(18)
C33 0.0230(19) 0.029(2) 0.042(2) -0.0137(17) -0.0115(17) -0.0019(16)
C34 0.033(2) 0.034(2) 0.043(2) -0.0156(19) -0.0140(19) -0.0013(18)
C35 0.051(3) 0.035(2) 0.067(3) -0.028(2) -0.028(3) 0.003(2)
C36 0.085(4) 0.030(3) 0.075(4) -0.009(2) -0.038(3) -0.017(3)
C37 0.083(4) 0.038(3) 0.054(3) -0.004(2) -0.007(3) -0.033(3)
C38 0.050(3) 0.041(3) 0.047(3) -0.020(2) -0.005(2) -0.017(2)
C39 0.024(2) 0.032(2) 0.057(3) -0.024(2) -0.0138(19) 0.0013(17)
C40 0.024(2) 0.060(3) 0.072(3) -0.042(3) -0.006(2) 0.002(2)
C41 0.027(3) 0.083(4) 0.109(5) -0.068(4) -0.003(3) 0.001(3)
C42 0.033(3) 0.064(4) 0.147(6) -0.067(4) -0.045(4) 0.018(3)
C43 0.047(3) 0.042(3) 0.137(6) -0.043(3) -0.056(4) 0.012(2)
C44 0.037(3) 0.034(2) 0.087(4) -0.023(2) -0.031(3) 0.0016(19)
O1 0.0193(13) 0.0415(16) 0.0350(14) -0.0141(12) -0.0048(11) -0.0022(12)
C45 0.0203(19) 0.038(2) 0.0276(19) -0.0095(16) -0.0041(16) -0.0035(16)
C46 0.025(2) 0.033(2) 0.035(2) -0.0127(17) -0.0062(17) -0.0044(16)
C47 0.0239(19) 0.031(2) 0.034(2) -0.0123(17) -0.0037(16) -0.0025(16)
C48 0.023(2) 0.037(2) 0.035(2) -0.0128(17) -0.0007(17) -0.0060(17)
C49 0.030(2) 0.033(2) 0.033(2) -0.0058(17) -0.0050(17) -0.0108(17)
C50 0.032(2) 0.030(2) 0.034(2) -0.0133(17) -0.0049(18) -0.0021(17)
O2 0.0256(15) 0.0382(16) 0.0540(18) -0.0235(14) 0.0018(13) -0.0076(13)
C51 0.032(2) 0.035(2) 0.047(2) -0.017(2) 0.003(2) -0.0120(19)
C52 0.038(2) 0.037(2) 0.048(3) -0.018(2) -0.011(2) -0.0068(19)
O3 0.055(2) 0.047(2) 0.058(2) -0.0249(16) -0.0221(17) 0.0036(16)
C53 0.046(3) 0.045(3) 0.052(3) -0.014(2) -0.010(2) 0.002(2)
C54 0.050(3) 0.067(4) 0.066(4) -0.011(3) -0.006(3) 0.000(3)
O4 0.079(3) 0.052(2) 0.060(2) -0.0190(18) -0.013(2) 0.004(2)
C55 0.089 0.093 0.054 0.000 0.001 0.000
C56 0.089 0.093 0.054 0.000 0.001 0.000
O5 0.089 0.093 0.054 0.000 0.001 0.000
C57 0.089 0.093 0.054 0.000 0.001 0.000
C58 0.089 0.093 0.054 0.000 0.001 0.000
C56A 0.089 0.093 0.054 0.000 0.001 0.000
O5A 0.089 0.093 0.054 0.000 0.001 0.000
C57A 0.089 0.093 0.054 0.000 0.001 0.000
C58A 0.089 0.093 0.054 0.000 0.001 0.000
O6 0.089 0.093 0.054 0.000 0.001 0.000
C59 0.089 0.093 0.054 0.000 0.001 0.000
C60 0.089 0.093 0.054 0.000 0.001 0.000
O7 0.125(5) 0.105(4) 0.066(3) -0.038(3) -0.010(3) 0.020(3)
C61 0.138(8) 0.083(5) 0.077(5) -0.047(4) -0.025(5) 0.010(5)
C62 0.095(5) 0.059(4) 0.054(3) -0.013(3) -0.031(3) -0.008(3)
O8 0.112(4) 0.047(2) 0.059(2) -0.0035(19) -0.010(2) -0.029(2)
C63 0.074(4) 0.054(3) 0.040(3) -0.015(2) -0.011(3) -0.027(3)
C64 0.046(3) 0.039(2) 0.041(2) -0.0111(19) -0.014(2) -0.013(2)
C65 0.035(2) 0.044(2) 0.030(2) -0.0152(18) -0.0034(18) -0.0151(19)
C66 0.037(3) 0.082(4) 0.039(2) -0.027(2) -0.001(2) -0.017(3)
C67 0.045(3) 0.111(5) 0.047(3) -0.045(3) 0.011(2) -0.038(3)
C68 0.089(5) 0.071(4) 0.038(3) -0.018(3) 0.002(3) -0.048(4)
O9 0.0321(15) 0.0354(15) 0.0342(14) -0.0130(12) -0.0043(12) -0.0111(12)
C69 0.097(6) 0.081(5) 0.074(4) -0.040(4) -0.020(4) 0.000(4)
C70 0.095(6) 0.094(5) 0.070(4) -0.034(4) -0.027(4) 0.006(5)
C71 0.105(6) 0.086(5) 0.071(4) -0.026(4) -0.015(4) -0.003(5)
C72 0.082(9) 0.044(6) 0.076(8) -0.018(5) -0.041(7) -0.003(6)

loop_
_atom_type_symbol
_atom_type_description
_atom_type_scat_dispersion_real
_atom_type_scat_dispersion_imag
_atom_type_scat_source
C C 0.0033 0.0016 'International Tables Vol C Tables 4.2.6.8 and 6.1.1.4'
N N 0.0061 0.0033 'International Tables Vol C Tables 4.2.6.8 and 6.1.1.4'
O O 0.0106 0.0060 'International Tables Vol C Tables 4.2.6.8 and 6.1.1.4'
Sn Sn -0.6537 1.4246 'International Tables Vol C Tables 4.2.6.8 and 6.1.1.4'
H H 0.0000 0.0000 'International Tables Vol C Tables 4.2.6.8 and 6.1.1.4'

loop_
_geom_angle_atom_site_label_1
_geom_angle_atom_site_label_2
_geom_angle_atom_site_label_3
_geom_angle
_geom_angle_site_symmetry_1
_geom_angle_site_symmetry_3
_geom_angle_publ_flag
O9 Sn1 O1 178.32(10) . . ?
O9 Sn1 N4 90.21(12) . . ?
O1 Sn1 N4 88.39(11) . . ?
O9 Sn1 N1 88.93(12) . . ?
O1 Sn1 N1 90.15(12) . . ?
N4 Sn1 N1 90.37(12) . . ?
O9 Sn1 N2 88.45(12) . . ?
O1 Sn1 N2 92.95(12) . . ?
N4 Sn1 N2 178.65(11) . . ?
N1 Sn1 N2 89.79(12) . . ?
O9 Sn1 N3 91.66(12) . . ?
O1 Sn1 N3 89.26(12) . . ?
N4 Sn1 N3 89.99(12) . . ?
N1 Sn1 N3 179.30(12) . . ?
N2 Sn1 N3 89.86(12) . . ?
C4 N1 C1 108.7(3) . . ?
C4 N1 Sn1 125.8(3) . . ?
C1 N1 Sn1 125.6(3) . . ?
C9 N2 C6 109.0(3) . . ?
C9 N2 Sn1 125.4(2) . . ?
C6 N2 Sn1 125.6(2) . . ?
C11 N3 C14 108.9(3) . . ?
C11 N3 Sn1 125.6(2) . . ?
C14 N3 Sn1 125.4(3) . . ?
C16 N4 C19 108.8(3) . . ?
C16 N4 Sn1 125.7(2) . . ?
C19 N4 Sn1 125.3(2) . . ?
N1 C1 C20 125.6(3) . . ?
N1 C1 C2 107.5(3) . . ?
C20 C1 C2 126.9(4) . . ?
C3 C2 C1 107.5(3) . . ?
C3 C2 H2 126.2 . . ?
C1 C2 H2 126.2 . . ?
C2 C3 C4 108.4(4) . . ?
C2 C3 H3 125.8 . . ?
C4 C3 H3 125.8 . . ?
N1 C4 C5 125.9(3) . . ?
N1 C4 C3 107.9(3) . . ?
C5 C4 C3 126.2(4) . . ?
C6 C5 C4 126.9(3) . . ?
C6 C5 C21 115.5(3) . . ?
C4 C5 C21 117.6(3) . . ?
N2 C6 C5 126.0(3) . . ?
N2 C6 C7 107.6(3) . . ?
C5 C6 C7 126.3(4) . . ?
C8 C7 C6 107.9(3) . . ?
C8 C7 H7 126.1 . . ?
C6 C7 H7 126.1 . . ?
C7 C8 C9 107.5(3) . . ?
C7 C8 H8 126.2 . . ?
C9 C8 H8 126.2 . . ?
N2 C9 C10 126.3(3) . . ?
N2 C9 C8 108.0(3) . . ?
C10 C9 C8 125.8(3) . . ?
C11 C10 C9 126.6(3) . . ?
C11 C10 C27 117.0(3) . . ?
C9 C10 C27 116.3(3) . . ?
N3 C11 C10 126.0(3) . . ?
N3 C11 C12 107.6(3) . . ?
C10 C11 C12 126.4(3) . . ?
C13 C12 C11 108.5(3) . . ?
C13 C12 H12 125.8 . . ?
C11 C12 H12 125.8 . . ?
C12 C13 C14 107.6(3) . . ?
C12 C13 H13 126.2 . . ?
C14 C13 H13 126.2 . . ?
N3 C14 C15 125.8(3) . . ?
N3 C14 C13 107.4(3) . . ?
C15 C14 C13 126.6(3) . . ?
C14 C15 C16 126.7(3) . . ?
C14 C15 C33 116.1(3) . . ?
C16 C15 C33 117.2(3) . . ?
N4 C16 C15 126.0(3) . . ?
N4 C16 C17 108.1(3) . . ?
C15 C16 C17 125.9(3) . . ?
C18 C17 C16 107.5(3) . . ?
C18 C17 H17 126.2 . . ?
C16 C17 H17 126.2 . . ?
C17 C18 C19 108.2(3) . . ?
C17 C18 H18 125.9 . . ?
C19 C18 H18 125.9 . . ?
N4 C19 C20 126.3(3) . . ?
N4 C19 C18 107.2(3) . . ?
C20 C19 C18 126.5(3) . . ?
C1 C20 C19 126.8(3) . . ?
C1 C20 C39 117.3(3) . . ?
C19 C20 C39 115.8(3) . . ?
C22 C21 C26 119.7(4) . . ?
C22 C21 C5 120.6(4) . . ?
C26 C21 C5 119.8(4) . . ?
C21 C22 C23 119.1(4) . . ?
C21 C22 H22 120.5 . . ?
C23 C22 H22 120.5 . . ?
C24 C23 C22 121.3(5) . . ?
C24 C23 H23 119.4 . . ?
C22 C23 H23 119.4 . . ?
C23 C24 C25 119.9(4) . . ?
C23 C24 H24 120.0 . . ?
C25 C24 H24 120.0 . . ?
C26 C25 C24 119.6(5) . . ?
C26 C25 H25 120.2 . . ?
C24 C25 H25 120.2 . . ?
C25 C26 C21 120.5(4) . . ?
C25 C26 H26 119.8 . . ?
C21 C26 H26 119.8 . . ?
C28 C27 C32 120.0(4) . . ?
C28 C27 C10 121.1(4) . . ?
C32 C27 C10 118.9(4) . . ?
C27 C28 C29 120.0(4) . . ?
C27 C28 H28 120.0 . . ?
C29 C28 H28 120.0 . . ?
C30 C29 C28 119.4(4) . . ?
C30 C29 H29 120.3 . . ?
C28 C29 H29 120.3 . . ?
C31 C30 C29 120.9(4) . . ?
C31 C30 H30 119.5 . . ?
C29 C30 H30 119.5 . . ?
C32 C31 C30 119.4(4) . . ?
C32 C31 H31 120.3 . . ?
C30 C31 H31 120.3 . . ?
C31 C32 C27 120.3(4) . . ?
C31 C32 H32 119.8 . . ?
C27 C32 H32 119.8 . . ?
C34 C33 C38 119.5(4) . . ?
C34 C33 C15 120.8(4) . . ?
C38 C33 C15 119.7(4) . . ?
C33 C34 C35 120.5(4) . . ?
C33 C34 H34 119.8 . . ?
C35 C34 H34 119.8 . . ?
C36 C35 C34 119.9(4) . . ?
C36 C35 H35 120.1 . . ?
C34 C35 H35 120.1 . . ?
C35 C36 C37 120.8(4) . . ?
C35 C36 H36 119.6 . . ?
C37 C36 H36 119.6 . . ?
C36 C37 C38 119.0(5) . . ?
C36 C37 H37 120.5 . . ?
C38 C37 H37 120.5 . . ?
C33 C38 C37 120.3(4) . . ?
C33 C38 H38 119.8 . . ?
C37 C38 H38 119.8 . . ?
C44 C39 C40 119.6(4) . . ?
C44 C39 C20 120.9(4) . . ?
C40 C39 C20 119.5(4) . . ?
C39 C40 C41 120.1(5) . . ?
C39 C40 H40 119.9 . . ?
C41 C40 H40 119.9 . . ?
C42 C41 C40 120.2(6) . . ?
C42 C41 H41 119.9 . . ?
C40 C41 H41 119.9 . . ?
C41 C42 C43 119.9(5) . . ?
C41 C42 H42 120.1 . . ?
C43 C42 H42 120.1 . . ?
C44 C43 C42 120.5(6) . . ?
C44 C43 H43 119.7 . . ?
C42 C43 H43 119.7 . . ?
C39 C44 C43 119.8(5) . . ?
C39 C44 H44 120.1 . . ?
C43 C44 H44 120.1 . . ?
C45 O1 Sn1 120.8(2) . . ?
O1 C45 C50 121.3(4) . . ?
O1 C45 C46 119.4(4) . . ?
C50 C45 C46 119.3(4) . . ?
C47 C46 C45 119.7(4) . . ?
C47 C46 H46 120.1 . . ?
C45 C46 H46 120.1 . . ?
O2 C47 C48 115.5(3) . . ?
O2 C47 C46 124.1(3) . . ?
C48 C47 C46 120.4(4) . . ?
C49 C48 C47 119.8(4) . . ?
C49 C48 H48 120.1 . . ?
C47 C48 H48 120.1 . . ?
C48 C49 C50 120.8(4) . . ?
C48 C49 H49 119.6 . . ?
C50 C49 H49 119.6 . . ?
C49 C50 C45 119.8(4) . . ?
C49 C50 H50 120.1 . . ?
C45 C50 H50 120.1 . . ?
C47 O2 C51 118.3(3) . . ?
O2 C51 C52 107.1(3) . . ?
O2 C51 H51A 110.3 . . ?
C52 C51 H51A 110.3 . . ?
O2 C51 H51B 110.3 . . ?
C52 C51 H51B 110.3 . . ?
H51A C51 H51B 108.6 . . ?
O3 C52 C51 110.2(4) . . ?
O3 C52 H52A 109.6 . . ?
C51 C52 H52A 109.6 . . ?
O3 C52 H52B 109.6 . . ?
C51 C52 H52B 109.6 . . ?
H52A C52 H52B 108.1 . . ?
C53 O3 C52 113.0(3) . . ?
O3 C53 C54 110.7(5) . . ?
O3 C53 H53A 109.5 . . ?
C54 C53 H53A 109.5 . . ?
O3 C53 H53B 109.5 . . ?
C54 C53 H53B 109.5 . . ?
H53A C53 H53B 108.1 . . ?
O4 C54 C53 117.2(5) . . ?
O4 C54 H54A 108.0 . . ?
C53 C54 H54A 108.0 . . ?
O4 C54 H54B 108.0 . . ?
C53 C54 H54B 108.0 . . ?
H54A C54 H54B 107.2 . . ?
C54 O4 C55 114.6(4) . . ?
C56 O5 C57 111.5(7) . . ?
O5 C57 C58 107.9(6) . . ?
C57A O5A C56A 94.9(7) . . ?
O5A C57A C58A 95.7(7) . . ?
O6 C59 C60 118.6(8) . . ?
O6 C59 H59A 107.7 . . ?
C60 C59 H59A 107.7 . . ?
O6 C59 H59B 107.7 . . ?
C60 C59 H59B 107.7 . . ?
H59A C59 H59B 107.1 . . ?
O7 C60 C59 108.1(5) . . ?
O7 C60 H60A 110.1 . . ?
C59 C60 H60A 110.1 . . ?
O7 C60 H60B 110.1 . . ?
C59 C60 H60B 110.1 . . ?
H60A C60 H60B 108.4 . . ?
C60 O7 C61 114.1(5) . . ?
O7 C61 C62 106.5(6) . . ?
O7 C61 H61A 110.4 . . ?
C62 C61 H61A 110.4 . . ?
O7 C61 H61B 110.4 . . ?
C62 C61 H61B 110.4 . . ?
H61A C61 H61B 108.6 . . ?
O8 C62 C61 108.9(6) . . ?
O8 C62 H62A 109.9 . . ?
C61 C62 H62A 109.9 . . ?
O8 C62 H62B 109.9 . . ?
C61 C62 H62B 109.9 . . ?
H62A C62 H62B 108.3 . . ?
C63 O8 C62 116.5(4) . . ?
C68 C63 C64 120.6(5) . . ?
C68 C63 O8 115.3(5) . . ?
C64 C63 O8 124.1(5) . . ?
C63 C64 C65 121.2(5) . . ?
C63 C64 H64 119.4 . . ?
C65 C64 H64 119.4 . . ?
O9 C65 C64 119.3(4) . . ?
O9 C65 C66 121.6(4) . . ?
C64 C65 C66 119.1(4) . . ?
C65 C66 C67 118.5(5) . . ?
C65 C66 H66 120.7 . . ?
C67 C66 H66 120.7 . . ?
C68 C67 C66 120.9(5) . . ?
C68 C67 H67 119.6 . . ?
C66 C67 H67 119.6 . . ?
C63 C68 C67 119.6(5) . . ?
C63 C68 H68 120.2 . . ?
C67 C68 H68 120.2 . . ?
C65 O9 Sn1 122.2(2) . . ?
C70 C69 C71 114.4(7) . . ?
C70 C69 C72 119.4(8) . . ?
C71 C69 C72 126.2(8) . . ?
C71 C70 C69 124.7(8) 2_667 . ?
C71 C70 H70 117.6 2_667 . ?
C69 C70 H70 117.6 . . ?
C70 C71 C69 120.9(7) 2_667 . ?
C70 C71 H71 119.6 2_667 . ?
C69 C71 H71 119.6 . . ?

loop_
_geom_bond_atom_site_label_1
_geom_bond_atom_site_label_2
_geom_bond_distance
_geom_bond_site_symmetry_2
_geom_bond_publ_flag
Sn1 O9 2.071(3) . ?
Sn1 O1 2.078(3) . ?
Sn1 N4 2.104(3) . ?
Sn1 N1 2.112(3) . ?
Sn1 N2 2.112(3) . ?
Sn1 N3 2.123(3) . ?
N1 C4 1.385(5) . ?
N1 C1 1.398(5) . ?
N2 C9 1.385(5) . ?
N2 C6 1.389(5) . ?
N3 C11 1.383(5) . ?
N3 C14 1.391(5) . ?
N4 C16 1.386(5) . ?
N4 C19 1.393(5) . ?
C1 C20 1.418(5) . ?
C1 C2 1.453(5) . ?
C2 C3 1.368(6) . ?
C2 H2 0.9500 . ?
C3 C4 1.441(5) . ?
C3 H3 0.9500 . ?
C4 C5 1.416(5) . ?
C5 C6 1.410(5) . ?
C5 C21 1.528(5) . ?
C6 C7 1.449(5) . ?
C7 C8 1.377(6) . ?
C7 H7 0.9500 . ?
C8 C9 1.450(5) . ?
C8 H8 0.9500 . ?
C9 C10 1.425(5) . ?
C10 C11 1.411(5) . ?
C10 C27 1.511(5) . ?
C11 C12 1.441(5) . ?
C12 C13 1.360(6) . ?
C12 H12 0.9500 . ?
C13 C14 1.451(5) . ?
C13 H13 0.9500 . ?
C14 C15 1.409(5) . ?
C15 C16 1.428(5) . ?
C15 C33 1.524(5) . ?
C16 C17 1.449(5) . ?
C17 C18 1.368(5) . ?
C17 H17 0.9500 . ?
C18 C19 1.454(5) . ?
C18 H18 0.9500 . ?
C19 C20 1.420(5) . ?
C20 C39 1.514(5) . ?
C21 C22 1.392(6) . ?
C21 C26 1.411(6) . ?
C22 C23 1.411(6) . ?
C22 H22 0.9500 . ?
C23 C24 1.370(7) . ?
C23 H23 0.9500 . ?
C24 C25 1.407(7) . ?
C24 H24 0.9500 . ?
C25 C26 1.389(6) . ?
C25 H25 0.9500 . ?
C26 H26 0.9500 . ?
C27 C28 1.382(6) . ?
C27 C32 1.418(6) . ?
C28 C29 1.416(6) . ?
C28 H28 0.9500 . ?
C29 C30 1.398(7) . ?
C29 H29 0.9500 . ?
C30 C31 1.397(7) . ?
C30 H30 0.9500 . ?
C31 C32 1.391(6) . ?
C31 H31 0.9500 . ?
C32 H32 0.9500 . ?
C33 C34 1.394(6) . ?
C33 C38 1.396(6) . ?
C34 C35 1.409(6) . ?
C34 H34 0.9500 . ?
C35 C36 1.376(7) . ?
C35 H35 0.9500 . ?
C36 C37 1.406(8) . ?
C36 H36 0.9500 . ?
C37 C38 1.415(6) . ?
C37 H37 0.9500 . ?
C38 H38 0.9500 . ?
C39 C44 1.400(6) . ?
C39 C40 1.408(7) . ?
C40 C41 1.418(7) . ?
C40 H40 0.9500 . ?
C41 C42 1.377(9) . ?
C41 H41 0.9500 . ?
C42 C43 1.410(9) . ?
C42 H42 0.9500 . ?
C43 C44 1.405(7) . ?
C43 H43 0.9500 . ?
C44 H44 0.9500 . ?
O1 C45 1.367(4) . ?
C45 C50 1.408(6) . ?
C45 C46 1.413(6) . ?
C46 C47 1.412(5) . ?
C46 H46 0.9500 . ?
C47 O2 1.377(5) . ?
C47 C48 1.395(5) . ?
C48 C49 1.389(6) . ?
C48 H48 0.9500 . ?
C49 C50 1.407(6) . ?
C49 H49 0.9500 . ?
C50 H50 0.9500 . ?
O2 C51 1.446(5) . ?
C51 C52 1.507(6) . ?
C51 H51A 0.9900 . ?
C51 H51B 0.9900 . ?
C52 O3 1.442(5) . ?
C52 H52A 0.9900 . ?
C52 H52B 0.9900 . ?
O3 C53 1.426(6) . ?
C53 C54 1.489(7) . ?
C53 H53A 0.9900 . ?
C53 H53B 0.9900 . ?
C54 O4 1.409(6) . ?
C54 H54A 0.9900 . ?
C54 H54B 0.9900 . ?
O4 C55 1.443(8) . ?
C56 O5 1.446(8) . ?
O5 C57 1.502(8) . ?
C57 C58 1.528(8) . ?
C56A O5A 1.577(9) . ?
O5A C57A 1.556(9) . ?
C57A C58A 1.615(9) . ?
O6 C59 1.384(7) . ?
C59 C60 1.401(9) . ?
C59 H59A 0.9900 . ?
C59 H59B 0.9900 . ?
C60 O7 1.391(8) . ?
C60 H60A 0.9900 . ?
C60 H60B 0.9900 . ?
O7 C61 1.419(9) . ?
C61 C62 1.518(9) . ?
C61 H61A 0.9900 . ?
C61 H61B 0.9900 . ?
C62 O8 1.448(8) . ?
C62 H62A 0.9900 . ?
C62 H62B 0.9900 . ?
O8 C63 1.413(7) . ?
C63 C68 1.377(8) . ?
C63 C64 1.389(6) . ?
C64 C65 1.403(6) . ?
C64 H64 0.9500 . ?
C65 O9 1.367(5) . ?
C65 C66 1.406(6) . ?
C66 C67 1.429(7) . ?
C66 H66 0.9500 . ?
C67 C68 1.394(8) . ?
C67 H67 0.9500 . ?
C68 H68 0.9500 . ?
C69 C70 1.383(9) . ?
C69 C71 1.428(10) . ?
C69 C72 1.548(13) . ?
C70 C71 1.359(10) 2_667 ?
C70 H70 0.9500 . ?
C71 C70 1.359(10) 2_667 ?
C71 H71 0.9500 . ?
C72 H72A 0.9800 . ?
C72 H72B 0.9800 . ?
C72 H72C 0.9800 . ?
